data_4128002
loop_
_publ_author_name
'Tan, Jin-Fay'
'Bormann, Carl T.'
'Perrin, Florian G.'
'Chadwick, F. Mark'
'Severin, Kay'
'Cramer, Nicolai'

_publ_section_title
;
 Divergent Synthesis of Densely Substituted Arenes and Pyridines via
 Cyclotrimerization Reactions of Alkynyl Triazenes.
;
_journal_issue 26
_journal_name_full 'Journal of the American Chemical Society'
_journal_page_first 10372
_journal_page_last 10383
_journal_paper_doi 10.1021/jacs.9b04111
_journal_volume 141
_journal_year 2019
_chemical_formula_moiety 'C34 H61 Cl N6 Ru'
_chemical_formula_sum 'C34 H61 Cl N6 Ru'
_chemical_formula_weight 690.40
_space_group_crystal_system monoclinic
_space_group_IT_number 14
_space_group_name_Hall '-P 2ybc'
_space_group_name_H-M_alt 'P 1 21/c 1'
_symmetry_space_group_name_Hall '-P 2ybc'
_symmetry_space_group_name_H-M 'P 1 21/c 1'
_atom_sites_solution_hydrogens geom
_audit_creation_method SHELXL-2017/1
_cell_angle_alpha 90
_cell_angle_beta 115.515(4)
_cell_angle_gamma 90
_cell_formula_units_Z 4
_cell_length_a 11.8219(4)
_cell_length_b 32.0035(8)
_cell_length_c 10.6169(3)
_cell_measurement_reflns_used 13408
_cell_measurement_temperature 100.01(10)
_cell_measurement_theta_max 75.1410
_cell_measurement_theta_min 4.3430
_cell_volume 3625.1(2)
_computing_cell_refinement 'CrysAlisPro 1.171.38.46 (Rigaku OD, 2015)'
_computing_data_collection 'CrysAlisPro 1.171.38.46 (Rigaku OD, 2015)'
_computing_data_reduction 'CrysAlisPro 1.171.38.46 (Rigaku OD, 2015)'
_computing_molecular_graphics 'Olex2 (Dolomanov et al., 2009)'
_computing_publication_material 'CIFTAB (Sheldrick, 2016)'
_computing_structure_refinement 'SHELXL-2017/1 (Sheldrick, 2017)'
_computing_structure_solution 'SHELXT (Sheldrick, 2015)'
_diffrn_ambient_environment N~2~
_diffrn_ambient_temperature 100.01(10)
_diffrn_detector 'CCD plate'
_diffrn_detector_area_resol_mean 5.1333
_diffrn_detector_type Atlas
_diffrn_measured_fraction_theta_full 1.000
_diffrn_measured_fraction_theta_max 0.985
_diffrn_measurement_details
;
List of Runs (angles in degrees, time in seconds):

  # Type    Start    End  Width  t~exp~   \w     \q     \k     \f   Frames
--------------------------------------------------------------------------
  1  \w    -10.00  22.00   1.00    1.00    --  -42.20  37.00 -90.00   32
  2  \w      1.00  59.00   1.00    1.00    --   42.20 -99.00 -30.00   58
  3  \w      1.00  32.00   1.00    1.00    --   42.20 -99.00   0.00   31
  4  \w     37.00 138.00   1.00    3.03    --  109.26 -30.00   0.00  101
  5  \w     84.00 149.00   1.00    3.03    --  109.26  45.00-120.00   65
  6  \w     84.00 173.00   1.00    3.03    --  109.26  45.00-180.00   89
  7  \w    128.00 160.00   1.00    3.03    --  109.26 111.00  30.00   32
  8  \w    110.00 149.00   1.00    3.03    --  109.26 111.00  90.00   39
  9  \w    107.00 162.00   1.00    3.03    --  109.26 111.00 120.00   55
 10  \w    102.00 172.00   1.00    3.03    --  109.26 111.00  60.00   70
 11  \w     51.00 133.00   1.00    3.03    --  109.26 -61.00  90.00   82
 12  \w     58.00  92.00   1.00    3.03    --  109.26 -94.00 -30.00   34
 13  \w     52.00 109.00   1.00    3.03    --  109.26 -94.00-120.00   57
 14  \w     77.00 103.00   1.00    3.03    --  109.26 -94.00-180.00   26
 15  \w     37.00 116.00   1.00    3.03    --  109.26-111.00  60.00   79
 16  \w     49.00 105.00   1.00    3.03    --  109.26 -94.00  90.00   56
 17  \w    -95.00  -7.00   1.00    1.00    --  -42.20 125.00   0.00   88
 18  \w   -116.00 -26.00   1.00    1.00    --  -42.20 -37.00  90.00   90
 19  \w   -108.00 -12.00   1.00    1.00    --  -42.20 -77.00-150.00   96
;
_diffrn_measurement_device 'four-circle diffractometer'
_diffrn_measurement_device_type 'SuperNova, Dual, Cu at zero, Atlas'
_diffrn_measurement_method '\w scans'
_diffrn_radiation_monochromator mirror
_diffrn_radiation_probe x-ray
_diffrn_radiation_type 'Cu K\a'
_diffrn_radiation_wavelength 1.54184
_diffrn_reflns_av_R_equivalents 0.0394
_diffrn_reflns_av_unetI/netI 0.0338
_diffrn_reflns_Laue_measured_fraction_full 1.000
_diffrn_reflns_Laue_measured_fraction_max 0.985
_diffrn_reflns_limit_h_max 14
_diffrn_reflns_limit_h_min -14
_diffrn_reflns_limit_k_max 37
_diffrn_reflns_limit_k_min -39
_diffrn_reflns_limit_l_max 13
_diffrn_reflns_limit_l_min -10
_diffrn_reflns_number 26183
_diffrn_reflns_point_group_measured_fraction_full 1.000
_diffrn_reflns_point_group_measured_fraction_max 0.985
_diffrn_reflns_theta_full 67.684
_diffrn_reflns_theta_max 75.521
_diffrn_reflns_theta_min 4.144
_diffrn_source 'micro-focus sealed X-ray tube'
_diffrn_source_type 'SuperNova (Cu) X-ray Source'
_exptl_absorpt_coefficient_mu 4.400
_exptl_absorpt_correction_T_max 0.994
_exptl_absorpt_correction_T_min 0.414
_exptl_absorpt_correction_type gaussian
_exptl_absorpt_process_details
;
CrysAlisPro 1.171.38.46 (Rigaku Oxford Diffraction, 2015)
Numerical absorption correction based on gaussian integration over
a multifaceted crystal model.
Empirical absorption correction using spherical harmonics,
implemented in SCALE3 ABSPACK scaling algorithm.
;
_exptl_crystal_colour 'clear intense red'
_exptl_crystal_density_diffrn 1.265
_exptl_crystal_description plate
_exptl_crystal_F_000 1472
_exptl_crystal_size_max 0.337
_exptl_crystal_size_mid 0.259
_exptl_crystal_size_min 0.066
_refine_diff_density_max 0.643
_refine_diff_density_min -0.686
_refine_diff_density_rms 0.066
_refine_ls_extinction_method none
_refine_ls_goodness_of_fit_ref 1.049
_refine_ls_hydrogen_treatment constr
_refine_ls_matrix_type full
_refine_ls_number_parameters 398
_refine_ls_number_reflns 7401
_refine_ls_number_restraints 0
_refine_ls_restrained_S_all 1.049
_refine_ls_R_factor_all 0.0329
_refine_ls_R_factor_gt 0.0286
_refine_ls_shift/su_max 0.001
_refine_ls_shift/su_mean 0.000
_refine_ls_structure_factor_coef Fsqd
_refine_ls_weighting_details 'w=1/[\s^2^(Fo^2^)+(0.0405P)^2^+0.6946P] where P=(Fo^2^+2Fc^2^)/3'
_refine_ls_weighting_scheme calc
_refine_ls_wR_factor_gt 0.0707
_refine_ls_wR_factor_ref 0.0739
_reflns_Friedel_coverage 0.000
_reflns_number_gt 6682
_reflns_number_total 7401
_reflns_threshold_expression 'I > 2\s(I)'
_cod_data_source_file ja9b04111_si_003.cif
_cod_data_source_block shelx
_cod_database_code 4128002
_shelx_shelxl_version_number 2017/1
_shelx_space_group_comment
;
The symmetry employed for this shelxl refinement is uniquely defined
by the following loop, which should always be used as a source of
symmetry information in preference to the above space-group names.
They are only intended as comments.
;

loop_
_space_group_symop_operation_xyz
'x, y, z'
'-x, y+1/2, -z+1/2'
'-x, -y, -z'
'x, -y-1/2, z-1/2'

loop_
_atom_site_label
_atom_site_type_symbol
_atom_site_fract_x
_atom_site_fract_y
_atom_site_fract_z
_atom_site_U_iso_or_equiv
_atom_site_adp_type
_atom_site_occupancy
_atom_site_site_symmetry_order
_atom_site_calc_flag
_atom_site_refinement_flags_posn
_atom_site_refinement_flags_adp
Ru1 Ru 0.25887(2) 0.08842(2) 0.22412(2) 0.01509(5) Uani 1 1 d . .
Cl1 Cl 0.48464(4) 0.08083(2) 0.33804(5) 0.02495(10) Uani 1 1 d . .
N1 N 0.05389(14) 0.16176(5) 0.08222(15) 0.0183(3) Uani 1 1 d . .
N2 N 0.07345(14) 0.19067(5) 0.01132(15) 0.0191(3) Uani 1 1 d . .
N3 N -0.03146(15) 0.20583(5) -0.08999(16) 0.0204(3) Uani 1 1 d . .
N4 N 0.05332(14) 0.10485(5) 0.33967(15) 0.0170(3) Uani 1 1 d . .
N5 N -0.05562(14) 0.11880(5) 0.25977(15) 0.0166(3) Uani 1 1 d . .
N6 N -0.14937(14) 0.10282(5) 0.28092(16) 0.0190(3) Uani 1 1 d . .
C1 C 0.29143(16) 0.15354(5) 0.28628(17) 0.0165(3) Uani 1 1 d . .
C2 C 0.15700(17) 0.14752(5) 0.20042(18) 0.0162(3) Uani 1 1 d . .
C3 C 0.14695(16) 0.12195(5) 0.30926(17) 0.0160(3) Uani 1 1 d . .
C4 C 0.27867(16) 0.12658(5) 0.39852(18) 0.0163(3) Uani 1 1 d . .
C5 C 0.37778(17) 0.18576(6) 0.26931(19) 0.0202(4) Uani 1 1 d . .
C6 C 0.38344(18) 0.17862(7) 0.1287(2) 0.0257(4) Uani 1 1 d . .
H6A H 0.424774 0.151886 0.131172 0.039 Uiso 1 1 calc R U
H6B H 0.430980 0.201306 0.112019 0.039 Uiso 1 1 calc R U
H6C H 0.298185 0.178116 0.053524 0.039 Uiso 1 1 calc R U
C7 C 0.32352(18) 0.22957(6) 0.2701(2) 0.0249(4) Uani 1 1 d . .
H7A H 0.239165 0.231619 0.193611 0.037 Uiso 1 1 calc R U
H7B H 0.377643 0.250825 0.257878 0.037 Uiso 1 1 calc R U
H7C H 0.319288 0.234083 0.359254 0.037 Uiso 1 1 calc R U
C8 C 0.51213(18) 0.18551(6) 0.3861(2) 0.0271(4) Uani 1 1 d . .
H8A H 0.511119 0.194671 0.473720 0.041 Uiso 1 1 calc R U
H8B H 0.564460 0.204538 0.361598 0.041 Uiso 1 1 calc R U
H8C H 0.546441 0.157151 0.397552 0.041 Uiso 1 1 calc R U
C9 C -0.15639(17) 0.18876(6) -0.1202(2) 0.0232(4) Uani 1 1 d . .
H9 H -0.147777 0.171910 -0.037239 0.028 Uiso 1 1 calc R U
C10 C -0.2020(2) 0.15932(7) -0.2449(2) 0.0336(5) Uani 1 1 d . .
H10A H -0.217886 0.175232 -0.329728 0.050 Uiso 1 1 calc R U
H10B H -0.279662 0.145694 -0.254767 0.050 Uiso 1 1 calc R U
H10C H -0.137937 0.138059 -0.230469 0.050 Uiso 1 1 calc R U
C11 C -0.2496(2) 0.22357(7) -0.1376(3) 0.0342(5) Uani 1 1 d . .
H11A H -0.214439 0.242498 -0.057393 0.051 Uiso 1 1 calc R U
H11B H -0.327828 0.211485 -0.143376 0.051 Uiso 1 1 calc R U
H11C H -0.266527 0.239158 -0.223372 0.051 Uiso 1 1 calc R U
C12 C -0.01268(19) 0.23302(6) -0.19144(19) 0.0248(4) Uani 1 1 d . .
H12 H -0.097563 0.241386 -0.263131 0.030 Uiso 1 1 calc R U
C13 C 0.0520(2) 0.20985(7) -0.2671(2) 0.0316(5) Uani 1 1 d . .
H13A H 0.003720 0.184770 -0.311522 0.047 Uiso 1 1 calc R U
H13B H 0.136545 0.201756 -0.200028 0.047 Uiso 1 1 calc R U
H13C H 0.057344 0.228080 -0.338463 0.047 Uiso 1 1 calc R U
C14 C 0.0562(2) 0.27274(6) -0.1227(2) 0.0274(4) Uani 1 1 d . .
H14A H 0.010972 0.286925 -0.076427 0.041 Uiso 1 1 calc R U
H14B H 0.061245 0.291212 -0.193742 0.041 Uiso 1 1 calc R U
H14C H 0.141048 0.265743 -0.053507 0.041 Uiso 1 1 calc R U
C15 C -0.13226(18) 0.07296(6) 0.39350(19) 0.0209(4) Uani 1 1 d . .
H15 H -0.042934 0.063503 0.435028 0.025 Uiso 1 1 calc R U
C16 C -0.2146(2) 0.03456(6) 0.3355(2) 0.0279(4) Uani 1 1 d . .
H16A H -0.302991 0.042644 0.299149 0.042 Uiso 1 1 calc R U
H16B H -0.195391 0.013862 0.409939 0.042 Uiso 1 1 calc R U
H16C H -0.198394 0.022458 0.260038 0.042 Uiso 1 1 calc R U
C17 C -0.1551(2) 0.09482(7) 0.5079(2) 0.0273(4) Uani 1 1 d . .
H17A H -0.103446 0.120101 0.537309 0.041 Uiso 1 1 calc R U
H17B H -0.132714 0.075979 0.587822 0.041 Uiso 1 1 calc R U
H17C H -0.243782 0.102457 0.472156 0.041 Uiso 1 1 calc R U
C18 C -0.27287(17) 0.12191(6) 0.19751(19) 0.0212(4) Uani 1 1 d . .
H18 H -0.331237 0.112161 0.237112 0.025 Uiso 1 1 calc R U
C19 C -0.32643(19) 0.10768(7) 0.0461(2) 0.0286(4) Uani 1 1 d . .
H19A H -0.272615 0.117653 0.003435 0.043 Uiso 1 1 calc R U
H19B H -0.410988 0.119127 -0.004915 0.043 Uiso 1 1 calc R U
H19C H -0.330192 0.077090 0.042318 0.043 Uiso 1 1 calc R U
C20 C -0.26474(19) 0.16933(7) 0.2102(2) 0.0295(4) Uani 1 1 d . .
H20A H -0.231978 0.177250 0.308826 0.044 Uiso 1 1 calc R U
H20B H -0.348396 0.181401 0.158764 0.044 Uiso 1 1 calc R U
H20C H -0.208607 0.179852 0.171348 0.044 Uiso 1 1 calc R U
C21 C 0.33894(17) 0.11829(6) 0.55522(18) 0.0192(3) Uani 1 1 d . .
C22 C 0.3170(2) 0.07222(6) 0.5802(2) 0.0263(4) Uani 1 1 d . .
H22A H 0.226846 0.066335 0.537025 0.039 Uiso 1 1 calc R U
H22B H 0.351398 0.066863 0.680746 0.039 Uiso 1 1 calc R U
H22C H 0.358763 0.054130 0.538700 0.039 Uiso 1 1 calc R U
C23 C 0.47964(18) 0.12700(7) 0.6286(2) 0.0269(4) Uani 1 1 d . .
H23A H 0.512483 0.117893 0.726080 0.040 Uiso 1 1 calc R U
H23B H 0.494519 0.157024 0.625370 0.040 Uiso 1 1 calc R U
H23C H 0.522152 0.111679 0.581467 0.040 Uiso 1 1 calc R U
C24 C 0.2737(2) 0.14661(7) 0.62135(19) 0.0260(4) Uani 1 1 d . .
H24A H 0.184498 0.139507 0.582860 0.039 Uiso 1 1 calc R U
H24B H 0.283057 0.175905 0.600586 0.039 Uiso 1 1 calc R U
H24C H 0.312209 0.142442 0.722678 0.039 Uiso 1 1 calc R U
C25 C 0.14934(19) 0.02714(5) 0.17395(19) 0.0208(4) Uani 1 1 d . .
C26 C 0.26713(19) 0.01870(6) 0.1779(2) 0.0235(4) Uani 1 1 d . .
C27 C 0.27855(18) 0.04327(6) 0.0670(2) 0.0232(4) Uani 1 1 d . .
C28 C 0.16841(18) 0.06619(6) -0.00225(18) 0.0204(4) Uani 1 1 d . .
C29 C 0.08854(17) 0.05767(6) 0.06587(18) 0.0189(3) Uani 1 1 d . .
C30 C 0.0930(2) 0.00725(6) 0.2611(2) 0.0306(4) Uani 1 1 d . .
H30A H 0.157221 -0.009064 0.335990 0.046 Uiso 1 1 calc R U
H30B H 0.024317 -0.011220 0.202663 0.046 Uiso 1 1 calc R U
H30C H 0.060700 0.028998 0.301887 0.046 Uiso 1 1 calc R U
C31 C 0.3609(2) -0.01264(7) 0.2667(2) 0.0350(5) Uani 1 1 d . .
H31A H 0.445597 -0.001614 0.294542 0.053 Uiso 1 1 calc R U
H31B H 0.350826 -0.038553 0.213699 0.053 Uiso 1 1 calc R U
H31C H 0.347734 -0.018360 0.350079 0.053 Uiso 1 1 calc R U
C32 C 0.3849(2) 0.04041(8) 0.0269(2) 0.0339(5) Uani 1 1 d . .
H32A H 0.385930 0.065373 -0.026051 0.051 Uiso 1 1 calc R U
H32B H 0.374488 0.015514 -0.030798 0.051 Uiso 1 1 calc R U
H32C H 0.464096 0.038467 0.111305 0.051 Uiso 1 1 calc R U
C33 C 0.1352(2) 0.09334(7) -0.1280(2) 0.0271(4) Uani 1 1 d . .
H33A H 0.079049 0.115734 -0.127025 0.041 Uiso 1 1 calc R U
H33B H 0.093055 0.076495 -0.212680 0.041 Uiso 1 1 calc R U
H33C H 0.211676 0.105550 -0.126784 0.041 Uiso 1 1 calc R U
C34 C -0.04720(18) 0.06938(6) 0.0118(2) 0.0246(4) Uani 1 1 d . .
H34A H -0.082606 0.056725 0.070996 0.037 Uiso 1 1 calc R U
H34B H -0.092789 0.059225 -0.084086 0.037 Uiso 1 1 calc R U
H34C H -0.054851 0.099851 0.013296 0.037 Uiso 1 1 calc R U

loop_
_atom_site_aniso_label
_atom_site_aniso_U_11
_atom_site_aniso_U_22
_atom_site_aniso_U_33
_atom_site_aniso_U_23
_atom_site_aniso_U_13
_atom_site_aniso_U_12
Ru1 0.01174(8) 0.01640(8) 0.01706(8) -0.00049(4) 0.00614(6) 0.00058(4)
Cl1 0.01326(19) 0.0291(2) 0.0296(2) -0.00419(17) 0.00654(17) 0.00309(16)
N1 0.0157(7) 0.0199(7) 0.0187(7) 0.0007(6) 0.0067(6) 0.0000(6)
N2 0.0173(7) 0.0219(7) 0.0174(7) -0.0002(5) 0.0066(6) -0.0010(6)
N3 0.0167(7) 0.0238(7) 0.0190(7) 0.0044(6) 0.0060(6) -0.0022(6)
N4 0.0136(7) 0.0197(7) 0.0194(7) -0.0012(5) 0.0087(6) -0.0013(5)
N5 0.0128(7) 0.0197(7) 0.0191(7) -0.0011(5) 0.0086(6) -0.0016(5)
N6 0.0124(7) 0.0239(8) 0.0213(7) 0.0036(6) 0.0080(6) -0.0018(6)
C1 0.0139(8) 0.0163(8) 0.0188(8) -0.0017(6) 0.0065(7) -0.0025(6)
C2 0.0151(8) 0.0154(7) 0.0184(8) -0.0003(6) 0.0076(7) -0.0004(6)
C3 0.0140(8) 0.0180(8) 0.0179(7) -0.0019(6) 0.0086(7) 0.0006(6)
C4 0.0124(8) 0.0176(8) 0.0185(8) -0.0015(6) 0.0063(7) -0.0005(6)
C5 0.0162(8) 0.0211(8) 0.0243(9) 0.0004(7) 0.0097(7) -0.0028(7)
C6 0.0212(9) 0.0317(10) 0.0286(9) 0.0026(8) 0.0149(8) -0.0027(8)
C7 0.0208(9) 0.0198(9) 0.0332(10) -0.0007(7) 0.0108(8) -0.0024(7)
C8 0.0174(9) 0.0283(10) 0.0329(10) 0.0007(8) 0.0083(8) -0.0058(7)
C9 0.0153(9) 0.0256(9) 0.0260(9) 0.0040(7) 0.0063(7) 0.0004(7)
C10 0.0217(10) 0.0367(11) 0.0357(11) -0.0067(9) 0.0059(9) -0.0069(9)
C11 0.0256(10) 0.0361(11) 0.0430(12) 0.0080(9) 0.0168(9) 0.0083(9)
C12 0.0267(10) 0.0263(9) 0.0200(8) 0.0054(7) 0.0088(8) -0.0044(8)
C13 0.0406(12) 0.0326(11) 0.0277(10) -0.0043(8) 0.0204(9) -0.0110(9)
C14 0.0317(11) 0.0238(9) 0.0289(10) 0.0016(7) 0.0153(8) -0.0053(8)
C15 0.0180(8) 0.0234(9) 0.0229(8) 0.0037(7) 0.0104(7) -0.0019(7)
C16 0.0306(10) 0.0232(9) 0.0322(10) -0.0006(8) 0.0157(9) -0.0058(8)
C17 0.0309(11) 0.0308(10) 0.0203(9) 0.0000(7) 0.0111(8) -0.0033(8)
C18 0.0132(8) 0.0285(9) 0.0233(8) 0.0028(7) 0.0094(7) 0.0000(7)
C19 0.0173(9) 0.0437(12) 0.0224(9) 0.0010(8) 0.0062(7) -0.0011(8)
C20 0.0189(9) 0.0296(10) 0.0413(11) 0.0025(8) 0.0142(9) 0.0031(8)
C21 0.0158(8) 0.0220(8) 0.0181(8) 0.0014(6) 0.0057(7) 0.0005(6)
C22 0.0257(10) 0.0253(10) 0.0228(9) 0.0061(7) 0.0057(8) -0.0002(8)
C23 0.0175(9) 0.0381(11) 0.0196(8) 0.0003(7) 0.0027(7) -0.0028(8)
C24 0.0260(10) 0.0317(10) 0.0190(8) -0.0021(7) 0.0084(8) 0.0024(8)
C25 0.0238(9) 0.0151(8) 0.0239(8) -0.0035(7) 0.0106(7) -0.0032(7)
C26 0.0233(9) 0.0170(8) 0.0273(9) -0.0049(7) 0.0084(8) 0.0037(7)
C27 0.0199(9) 0.0253(9) 0.0247(9) -0.0086(7) 0.0098(8) -0.0009(7)
C28 0.0198(9) 0.0216(8) 0.0198(8) -0.0054(7) 0.0087(7) -0.0034(7)
C29 0.0159(8) 0.0199(8) 0.0207(8) -0.0054(6) 0.0076(7) -0.0027(6)
C30 0.0432(12) 0.0226(9) 0.0334(10) -0.0039(8) 0.0235(10) -0.0086(9)
C31 0.0322(12) 0.0245(10) 0.0384(11) -0.0001(8) 0.0058(10) 0.0100(9)
C32 0.0224(10) 0.0457(13) 0.0375(11) -0.0139(9) 0.0167(9) -0.0022(9)
C33 0.0293(11) 0.0305(10) 0.0214(9) -0.0012(7) 0.0108(8) -0.0042(8)
C34 0.0181(9) 0.0253(9) 0.0294(9) -0.0067(7) 0.0092(8) -0.0015(7)

loop_
_atom_type_symbol
_atom_type_description
_atom_type_scat_dispersion_real
_atom_type_scat_dispersion_imag
_atom_type_scat_source
C C 0.0181 0.0091 'International Tables Vol C Tables 4.2.6.8 and 6.1.1.4'
H H 0.0000 0.0000 'International Tables Vol C Tables 4.2.6.8 and 6.1.1.4'
Cl Cl 0.3639 0.7018 'International Tables Vol C Tables 4.2.6.8 and 6.1.1.4'
N N 0.0311 0.0180 'International Tables Vol C Tables 4.2.6.8 and 6.1.1.4'
Ru Ru 0.0552 3.2960 'International Tables Vol C Tables 4.2.6.8 and 6.1.1.4'

loop_
_exptl_crystal_face_index_h
_exptl_crystal_face_index_k
_exptl_crystal_face_index_l
_exptl_crystal_face_perp_dist
7 -5 -5 0.0840
1 -2 -7 0.0893
-7 4 0 0.1206
4 -1 4 0.1967
1 21 -1 0.0295
-4 0 -4 0.1398
0 -21 1 0.0582
-5 6 6 0.1836
1 -20 2 0.0697
-2 -20 0 0.0577
3 -18 -3 0.0496
4 -18 -2 0.0685
0 -6 6 0.1387
0 21 0 0.0311
2 -20 -2 0.0411
6 11 -2 0.1356
-1 21 0 0.0329
1 -21 0 0.0329
0 5 6 0.1495

loop_
_geom_angle_atom_site_label_1
_geom_angle_atom_site_label_2
_geom_angle_atom_site_label_3
_geom_angle
C4 Ru1 C1 41.54(6)
C4 Ru1 C3 38.89(6)
C1 Ru1 C3 57.37(7)
C4 Ru1 C2 57.28(6)
C1 Ru1 C2 39.18(6)
C3 Ru1 C2 39.02(6)
C4 Ru1 C29 129.17(7)
C1 Ru1 C29 129.79(7)
C3 Ru1 C29 90.99(6)
C2 Ru1 C29 91.21(6)
C4 Ru1 C28 156.01(7)
C1 Ru1 C28 124.11(7)
C3 Ru1 C28 119.82(7)
C2 Ru1 C28 99.35(7)
C29 Ru1 C28 37.30(7)
C4 Ru1 C25 122.04(7)
C1 Ru1 C25 154.76(7)
C3 Ru1 C25 97.76(7)
C2 Ru1 C25 119.00(7)
C29 Ru1 C25 37.30(7)
C28 Ru1 C25 61.66(7)
C4 Ru1 C27 168.26(7)
C1 Ru1 C27 140.00(7)
C3 Ru1 C27 151.87(7)
C2 Ru1 C27 132.94(7)
C29 Ru1 C27 60.89(7)
C28 Ru1 C27 35.53(7)
C25 Ru1 C27 60.93(7)
C4 Ru1 C26 137.66(7)
C1 Ru1 C26 168.58(7)
C3 Ru1 C26 131.05(7)
C2 Ru1 C26 152.09(7)
C29 Ru1 C26 61.04(7)
C28 Ru1 C26 61.04(7)
C25 Ru1 C26 35.64(7)
C27 Ru1 C26 37.35(7)
C4 Ru1 Cl1 86.50(5)
C1 Ru1 Cl1 86.07(5)
C3 Ru1 Cl1 125.29(5)
C2 Ru1 Cl1 125.11(5)
C29 Ru1 Cl1 141.13(5)
C28 Ru1 Cl1 114.22(5)
C25 Ru1 Cl1 115.00(5)
C27 Ru1 Cl1 82.23(5)
C26 Ru1 Cl1 82.53(5)
N2 N1 C2 117.20(15)
N1 N2 N3 113.43(15)
N2 N3 C12 115.04(15)
N2 N3 C9 122.47(15)
C12 N3 C9 120.77(15)
N5 N4 C3 112.52(14)
N4 N5 N6 115.45(14)
N5 N6 C15 123.70(15)
N5 N6 C18 114.99(14)
C15 N6 C18 120.65(15)
C2 C1 C5 128.41(15)
C2 C1 C4 88.05(13)
C5 C1 C4 140.68(15)
C2 C1 Ru1 71.44(9)
C5 C1 Ru1 131.13(13)
C4 C1 Ru1 68.36(9)
N1 C2 C3 123.79(16)
N1 C2 C1 144.04(16)
C3 C2 C1 91.00(14)
N1 C2 Ru1 127.36(12)
C3 C2 Ru1 69.80(9)
C1 C2 Ru1 69.37(9)
N4 C3 C4 129.08(15)
N4 C3 C2 138.33(16)
C4 C3 C2 91.69(14)
N4 C3 Ru1 126.03(12)
C4 C3 Ru1 69.27(9)
C2 C3 Ru1 71.18(10)
C3 C4 C21 124.39(16)
C3 C4 C1 89.25(13)
C21 C4 C1 142.30(15)
C3 C4 Ru1 71.84(9)
C21 C4 Ru1 131.98(12)
C1 C4 Ru1 70.09(9)
C1 C5 C8 114.53(15)
C1 C5 C6 109.09(15)
C8 C5 C6 108.67(16)
C1 C5 C7 108.35(15)
C8 C5 C7 106.72(15)
C6 C5 C7 109.38(16)
C5 C6 H6A 109.5
C5 C6 H6B 109.5
H6A C6 H6B 109.5
C5 C6 H6C 109.5
H6A C6 H6C 109.5
H6B C6 H6C 109.5
C5 C7 H7A 109.5
C5 C7 H7B 109.5
H7A C7 H7B 109.5
C5 C7 H7C 109.5
H7A C7 H7C 109.5
H7B C7 H7C 109.5
C5 C8 H8A 109.5
C5 C8 H8B 109.5
H8A C8 H8B 109.5
C5 C8 H8C 109.5
H8A C8 H8C 109.5
H8B C8 H8C 109.5
N3 C9 C11 111.12(17)
N3 C9 C10 111.42(17)
C11 C9 C10 112.39(17)
N3 C9 H9 107.2
C11 C9 H9 107.2
C10 C9 H9 107.2
C9 C10 H10A 109.5
C9 C10 H10B 109.5
H10A C10 H10B 109.5
C9 C10 H10C 109.5
H10A C10 H10C 109.5
H10B C10 H10C 109.5
C9 C11 H11A 109.5
C9 C11 H11B 109.5
H11A C11 H11B 109.5
C9 C11 H11C 109.5
H11A C11 H11C 109.5
H11B C11 H11C 109.5
N3 C12 C14 111.22(16)
N3 C12 C13 111.50(17)
C14 C12 C13 112.03(17)
N3 C12 H12 107.3
C14 C12 H12 107.3
C13 C12 H12 107.3
C12 C13 H13A 109.5
C12 C13 H13B 109.5
H13A C13 H13B 109.5
C12 C13 H13C 109.5
H13A C13 H13C 109.5
H13B C13 H13C 109.5
C12 C14 H14A 109.5
C12 C14 H14B 109.5
H14A C14 H14B 109.5
C12 C14 H14C 109.5
H14A C14 H14C 109.5
H14B C14 H14C 109.5
N6 C15 C17 109.81(16)
N6 C15 C16 110.76(15)
C17 C15 C16 113.03(16)
N6 C15 H15 107.7
C17 C15 H15 107.7
C16 C15 H15 107.7
C15 C16 H16A 109.5
C15 C16 H16B 109.5
H16A C16 H16B 109.5
C15 C16 H16C 109.5
H16A C16 H16C 109.5
H16B C16 H16C 109.5
C15 C17 H17A 109.5
C15 C17 H17B 109.5
H17A C17 H17B 109.5
C15 C17 H17C 109.5
H17A C17 H17C 109.5
H17B C17 H17C 109.5
N6 C18 C19 111.36(16)
N6 C18 C20 110.55(16)
C19 C18 C20 111.94(17)
N6 C18 H18 107.6
C19 C18 H18 107.6
C20 C18 H18 107.6
C18 C19 H19A 109.5
C18 C19 H19B 109.5
H19A C19 H19B 109.5
C18 C19 H19C 109.5
H19A C19 H19C 109.5
H19B C19 H19C 109.5
C18 C20 H20A 109.5
C18 C20 H20B 109.5
H20A C20 H20B 109.5
C18 C20 H20C 109.5
H20A C20 H20C 109.5
H20B C20 H20C 109.5
C4 C21 C23 114.78(15)
C4 C21 C22 108.67(15)
C23 C21 C22 108.30(16)
C4 C21 C24 107.73(14)
C23 C21 C24 107.97(16)
C22 C21 C24 109.29(16)
C21 C22 H22A 109.5
C21 C22 H22B 109.5
H22A C22 H22B 109.5
C21 C22 H22C 109.5
H22A C22 H22C 109.5
H22B C22 H22C 109.5
C21 C23 H23A 109.5
C21 C23 H23B 109.5
H23A C23 H23B 109.5
C21 C23 H23C 109.5
H23A C23 H23C 109.5
H23B C23 H23C 109.5
C21 C24 H24A 109.5
C21 C24 H24B 109.5
H24A C24 H24B 109.5
C21 C24 H24C 109.5
H24A C24 H24C 109.5
H24B C24 H24C 109.5
C26 C25 C29 107.62(17)
C26 C25 C30 126.95(18)
C29 C25 C30 125.39(19)
C26 C25 Ru1 72.67(11)
C29 C25 Ru1 69.00(10)
C30 C25 Ru1 125.47(13)
C25 C26 C27 107.83(16)
C25 C26 C31 127.4(2)
C27 C26 C31 124.53(19)
C25 C26 Ru1 71.68(10)
C27 C26 Ru1 71.24(10)
C31 C26 Ru1 127.39(14)
C28 C27 C26 108.43(17)
C28 C27 C32 126.23(19)
C26 C27 C32 125.06(19)
C28 C27 Ru1 71.82(10)
C26 C27 Ru1 71.41(10)
C32 C27 Ru1 127.40(14)
C27 C28 C29 107.49(17)
C27 C28 C33 126.97(18)
C29 C28 C33 125.50(18)
C27 C28 Ru1 72.65(10)
C29 C28 Ru1 69.01(10)
C33 C28 Ru1 125.62(13)
C28 C29 C25 108.53(16)
C28 C29 C34 125.78(17)
C25 C29 C34 123.93(17)
C28 C29 Ru1 73.70(10)
C25 C29 Ru1 73.70(10)
C34 C29 Ru1 130.57(12)
C25 C30 H30A 109.5
C25 C30 H30B 109.5
H30A C30 H30B 109.5
C25 C30 H30C 109.5
H30A C30 H30C 109.5
H30B C30 H30C 109.5
C26 C31 H31A 109.5
C26 C31 H31B 109.5
H31A C31 H31B 109.5
C26 C31 H31C 109.5
H31A C31 H31C 109.5
H31B C31 H31C 109.5
C27 C32 H32A 109.5
C27 C32 H32B 109.5
H32A C32 H32B 109.5
C27 C32 H32C 109.5
H32A C32 H32C 109.5
H32B C32 H32C 109.5
C28 C33 H33A 109.5
C28 C33 H33B 109.5
H33A C33 H33B 109.5
C28 C33 H33C 109.5
H33A C33 H33C 109.5
H33B C33 H33C 109.5
C29 C34 H34A 109.5
C29 C34 H34B 109.5
H34A C34 H34B 109.5
C29 C34 H34C 109.5
H34A C34 H34C 109.5
H34B C34 H34C 109.5

loop_
_geom_bond_atom_site_label_1
_geom_bond_atom_site_label_2
_geom_bond_distance
Ru1 C4 2.1450(17)
Ru1 C1 2.1698(17)
Ru1 C3 2.1792(17)
Ru1 C2 2.1978(17)
Ru1 C29 2.2206(17)
Ru1 C28 2.2828(17)
Ru1 C25 2.2829(18)
Ru1 C27 2.2934(18)
Ru1 C26 2.2957(18)
Ru1 Cl1 2.4217(5)
N1 N2 1.275(2)
N1 C2 1.397(2)
N2 N3 1.335(2)
N3 C12 1.474(2)
N3 C9 1.474(2)
N4 N5 1.279(2)
N4 C3 1.392(2)
N5 N6 1.325(2)
N6 C15 1.475(2)
N6 C18 1.475(2)
C1 C2 1.465(2)
C1 C5 1.515(2)
C1 C4 1.530(2)
C2 C3 1.462(2)
C3 C4 1.440(2)
C4 C21 1.525(2)
C5 C8 1.538(3)
C5 C6 1.540(3)
C5 C7 1.543(3)
C6 H6A 0.9800
C6 H6B 0.9800
C6 H6C 0.9800
C7 H7A 0.9800
C7 H7B 0.9800
C7 H7C 0.9800
C8 H8A 0.9800
C8 H8B 0.9800
C8 H8C 0.9800
C9 C11 1.521(3)
C9 C10 1.522(3)
C9 H9 1.0000
C10 H10A 0.9800
C10 H10B 0.9800
C10 H10C 0.9800
C11 H11A 0.9800
C11 H11B 0.9800
C11 H11C 0.9800
C12 C14 1.517(3)
C12 C13 1.519(3)
C12 H12 1.0000
C13 H13A 0.9800
C13 H13B 0.9800
C13 H13C 0.9800
C14 H14A 0.9800
C14 H14B 0.9800
C14 H14C 0.9800
C15 C17 1.523(3)
C15 C16 1.523(3)
C15 H15 1.0000
C16 H16A 0.9800
C16 H16B 0.9800
C16 H16C 0.9800
C17 H17A 0.9800
C17 H17B 0.9800
C17 H17C 0.9800
C18 C19 1.522(3)
C18 C20 1.523(3)
C18 H18 1.0000
C19 H19A 0.9800
C19 H19B 0.9800
C19 H19C 0.9800
C20 H20A 0.9800
C20 H20B 0.9800
C20 H20C 0.9800
C21 C23 1.528(3)
C21 C22 1.540(3)
C21 C24 1.541(3)
C22 H22A 0.9800
C22 H22B 0.9800
C22 H22C 0.9800
C23 H23A 0.9800
C23 H23B 0.9800
C23 H23C 0.9800
C24 H24A 0.9800
C24 H24B 0.9800
C24 H24C 0.9800
C25 C26 1.401(3)
C25 C29 1.441(3)
C25 C30 1.495(3)
C26 C27 1.470(3)
C26 C31 1.491(3)
C27 C28 1.396(3)
C27 C32 1.494(3)
C28 C29 1.441(3)
C28 C33 1.497(3)
C29 C34 1.500(3)
C30 H30A 0.9800
C30 H30B 0.9800
C30 H30C 0.9800
C31 H31A 0.9800
C31 H31B 0.9800
C31 H31C 0.9800
C32 H32A 0.9800
C32 H32B 0.9800
C32 H32C 0.9800
C33 H33A 0.9800
C33 H33B 0.9800
C33 H33C 0.9800
C34 H34A 0.9800
C34 H34B 0.9800
C34 H34C 0.9800

loop_
_geom_torsion_atom_site_label_1
_geom_torsion_atom_site_label_2
_geom_torsion_atom_site_label_3
_geom_torsion_atom_site_label_4
_geom_torsion
C2 N1 N2 N3 -172.68(15)
N1 N2 N3 C12 -168.32(16)
N1 N2 N3 C9 -3.2(2)
C3 N4 N5 N6 178.19(15)
N4 N5 N6 C15 3.8(2)
N4 N5 N6 C18 174.52(15)
N2 N1 C2 C3 165.51(16)
N2 N1 C2 C1 2.1(3)
N2 N1 C2 Ru1 -105.17(17)
C5 C1 C2 N1 2.4(4)
C4 C1 C2 N1 166.4(2)
Ru1 C1 C2 N1 -125.8(3)
C5 C1 C2 C3 -163.79(18)
C4 C1 C2 C3 0.14(13)
Ru1 C1 C2 C3 67.94(9)
C5 C1 C2 Ru1 128.27(18)
C4 C1 C2 Ru1 -67.80(9)
N5 N4 C3 C4 155.68(17)
N5 N4 C3 C2 -10.2(3)
N5 N4 C3 Ru1 -112.78(15)
N1 C2 C3 N4 -1.4(3)
C1 C2 C3 N4 169.0(2)
Ru1 C2 C3 N4 -123.5(2)
N1 C2 C3 C4 -170.47(16)
C1 C2 C3 C4 -0.15(14)
Ru1 C2 C3 C4 67.41(10)
N1 C2 C3 Ru1 122.12(16)
C1 C2 C3 Ru1 -67.55(9)
N4 C3 C4 C21 -8.7(3)
C2 C3 C4 C21 161.93(17)
Ru1 C3 C4 C21 -128.94(17)
N4 C3 C4 C1 -170.54(18)
C2 C3 C4 C1 0.14(13)
Ru1 C3 C4 C1 69.26(9)
N4 C3 C4 Ru1 120.19(18)
C2 C3 C4 Ru1 -69.12(10)
C2 C1 C4 C3 -0.14(13)
C5 C1 C4 C3 159.8(2)
Ru1 C1 C4 C3 -70.92(9)
C2 C1 C4 C21 -155.2(2)
C5 C1 C4 C21 4.8(4)
Ru1 C1 C4 C21 134.0(3)
C2 C1 C4 Ru1 70.78(9)
C5 C1 C4 Ru1 -129.2(2)
C2 C1 C5 C8 175.08(17)
C4 C1 C5 C8 21.0(3)
Ru1 C1 C5 C8 -86.1(2)
C2 C1 C5 C6 -62.9(2)
C4 C1 C5 C6 143.0(2)
Ru1 C1 C5 C6 35.9(2)
C2 C1 C5 C7 56.1(2)
C4 C1 C5 C7 -98.0(3)
Ru1 C1 C5 C7 154.90(13)
N2 N3 C9 C11 133.70(19)
C12 N3 C9 C11 -62.0(2)
N2 N3 C9 C10 -100.1(2)
C12 N3 C9 C10 64.2(2)
N2 N3 C12 C14 -65.0(2)
C9 N3 C12 C14 129.56(19)
N2 N3 C12 C13 60.8(2)
C9 N3 C12 C13 -104.6(2)
N5 N6 C15 C17 106.2(2)
C18 N6 C15 C17 -64.1(2)
N5 N6 C15 C16 -128.26(18)
C18 N6 C15 C16 61.5(2)
N5 N6 C18 C19 74.9(2)
C15 N6 C18 C19 -114.00(19)
N5 N6 C18 C20 -50.2(2)
C15 N6 C18 C20 120.89(18)
C3 C4 C21 C23 -177.74(17)
C1 C4 C21 C23 -28.5(3)
Ru1 C4 C21 C23 86.1(2)
C3 C4 C21 C22 60.9(2)
C1 C4 C21 C22 -149.9(2)
Ru1 C4 C21 C22 -35.3(2)
C3 C4 C21 C24 -57.4(2)
C1 C4 C21 C24 91.8(3)
Ru1 C4 C21 C24 -153.63(14)
C29 C25 C26 C27 -2.0(2)
C30 C25 C26 C27 175.81(18)
Ru1 C25 C26 C27 -62.47(13)
C29 C25 C26 C31 -176.03(19)
C30 C25 C26 C31 1.8(3)
Ru1 C25 C26 C31 123.5(2)
C29 C25 C26 Ru1 60.47(12)
C30 C25 C26 Ru1 -121.73(19)
C25 C26 C27 C28 0.1(2)
C31 C26 C27 C28 174.32(18)
Ru1 C26 C27 C28 -62.68(13)
C25 C26 C27 C32 -174.10(18)
C31 C26 C27 C32 0.1(3)
Ru1 C26 C27 C32 123.15(19)
C25 C26 C27 Ru1 62.75(13)
C31 C26 C27 Ru1 -123.00(19)
C26 C27 C28 C29 1.9(2)
C32 C27 C28 C29 175.96(18)
Ru1 C27 C28 C29 -60.53(12)
C26 C27 C28 C33 -175.69(17)
C32 C27 C28 C33 -1.6(3)
Ru1 C27 C28 C33 121.91(19)
C26 C27 C28 Ru1 62.41(13)
C32 C27 C28 Ru1 -123.5(2)
C27 C28 C29 C25 -3.1(2)
C33 C28 C29 C25 174.48(17)
Ru1 C28 C29 C25 -66.01(12)
C27 C28 C29 C34 -168.46(17)
C33 C28 C29 C34 9.1(3)
Ru1 C28 C29 C34 128.65(18)
C27 C28 C29 Ru1 62.89(13)
C33 C28 C29 Ru1 -119.51(18)
C26 C25 C29 C28 3.2(2)
C30 C25 C29 C28 -174.67(17)
Ru1 C25 C29 C28 66.01(12)
C26 C25 C29 C34 168.85(16)
C30 C25 C29 C34 -9.0(3)
Ru1 C25 C29 C34 -128.32(17)
C26 C25 C29 Ru1 -62.83(13)
C30 C25 C29 Ru1 119.32(18)
